data_7129875
loop_
_publ_author_name
'Wang, Di'
'Chen, Guang-Hui'
'Wang, San-Tai'
'Zhang, Jian'
'Zhang, Lei'

_publ_section_title
;
 Triethanolamine stabilized non-alkyl Sn4Cd4 and alkyl Sn2Cd12 oxo
 clusters with distinct electrocatalytic activities
;
_journal_name_full 'Chemical Communications'
_journal_paper_doi 10.1039/D2CC00574C
_journal_year 2022
_chemical_formula_moiety 'C57 H114 Cd12 Cl4 N8 O29 Sn2'
_chemical_formula_sum 'C57 H114 Cd12 Cl4 N8 O29 Sn2'
_chemical_formula_weight 3103.54
_space_group_crystal_system tetragonal
_space_group_IT_number 142
_space_group_name_Hall '-I 4bd 2c'
_space_group_name_H-M_alt 'I 41/a c d :2'
_atom_sites_solution_hydrogens mixed
_atom_sites_solution_primary direct
_audit_creation_date 2022-02-23
_audit_creation_method
;
Olex2 1.2
(compiled 2017.08.10 svn.r3458 for OlexSys, GUI svn.r5381)
;
_audit_update_record
;
2022-03-03 deposited with the CCDC.	2022-03-17 downloaded from the CCDC.
;
_cell_angle_alpha 90
_cell_angle_beta 90
_cell_angle_gamma 90
_cell_formula_units_Z 8
_cell_length_a 25.1808(6)
_cell_length_b 25.1808(6)
_cell_length_c 27.0021(8)
_cell_measurement_reflns_used 7819
_cell_measurement_temperature 100.00(11)
_cell_measurement_theta_max 74.8680
_cell_measurement_theta_min 3.4650
_cell_volume 17121.3(8)
_computing_cell_refinement 'CrysAlisPro 1.171.39.46c (Rigaku OD, 2018)'
_computing_data_collection 'CrysAlisPro 1.171.39.46c (Rigaku OD, 2018)'
_computing_data_reduction 'CrysAlisPro 1.171.39.46c (Rigaku OD, 2018)'
_computing_molecular_graphics 'Olex2 (Dolomanov et al., 2009)'
_computing_publication_material 'Olex2 (Dolomanov et al., 2009)'
_computing_structure_refinement 'ShelXL (Sheldrick, 2015)'
_computing_structure_solution 'SIR2004 (Burla et al., 2007)'
_diffrn_ambient_temperature 100.00(11)
_diffrn_detector_area_resol_mean 10.3468
_diffrn_detector_type Atlas
_diffrn_measured_fraction_theta_full 0.998
_diffrn_measured_fraction_theta_max 0.986
_diffrn_measurement_details
;
List of Runs (angles in degrees, time in seconds):

  # Type    Start    End  Width  t~exp~   \w     \q     \k     \f   Frames
#--------------------------------------------------------------------------
  1  \w    -52.00  37.00   1.00    7.50    --  -41.16  19.00 150.00   89
  2  \w   -113.00 -84.00   1.00    7.50    --  -41.16 -57.00   0.00   29
  3  \w    -39.00 -13.00   1.00    7.50    --  -41.16 -57.00   0.00   26
  4  \w     55.00 105.00   1.00   42.50    --  108.23-111.00-150.00   50
  5  \w    122.00 156.00   1.00   42.50    --  108.23 111.00 -30.00   34
  6  \w    105.00 173.00   1.00   42.50    --  108.23 111.00-150.00   68
  7  \w    109.00 175.00   1.00   42.50    --  108.23  77.00 -60.00   66
;
_diffrn_measurement_device 'four-circle diffractometer'
_diffrn_measurement_device_type 'SuperNova, Dual, Cu at home/near, Atlas'
_diffrn_measurement_method '\w scans'
_diffrn_radiation_type CuK\a
_diffrn_radiation_wavelength 1.54184
_diffrn_reflns_av_R_equivalents 0.0451
_diffrn_reflns_av_unetI/netI 0.0311
_diffrn_reflns_Laue_measured_fraction_full 0.998
_diffrn_reflns_Laue_measured_fraction_max 0.986
_diffrn_reflns_limit_h_max 31
_diffrn_reflns_limit_h_min -10
_diffrn_reflns_limit_k_max 29
_diffrn_reflns_limit_k_min -29
_diffrn_reflns_limit_l_max 33
_diffrn_reflns_limit_l_min -23
_diffrn_reflns_number 17015
_diffrn_reflns_point_group_measured_fraction_full 0.998
_diffrn_reflns_point_group_measured_fraction_max 0.986
_diffrn_reflns_theta_full 67.684
_diffrn_reflns_theta_max 75.265
_diffrn_reflns_theta_min 3.510
_exptl_absorpt_coefficient_mu 29.697
_exptl_absorpt_correction_T_max 1.00000
_exptl_absorpt_correction_T_min 1.00000
_exptl_absorpt_correction_type multi-scan
_exptl_absorpt_process_details
;
CrysAlisPro 1.171.39.46c (Rigaku Oxford Diffraction, 2018)
Spherical absorption correction
 using equivalent radius and absorption coefficient.
Empirical absorption correction using spherical harmonics,
 implemented in SCALE3 ABSPACK scaling algorithm.
;
_exptl_crystal_colour 'clear light colourless'
_exptl_crystal_colour_lustre clear
_exptl_crystal_colour_modifier light
_exptl_crystal_colour_primary colourless
_exptl_crystal_density_diffrn 2.408
_exptl_crystal_description needle
_exptl_crystal_F_000 11904
_exptl_crystal_size_max 0.3
_exptl_crystal_size_mid 0.2
_exptl_crystal_size_min 0.1
_refine_diff_density_max 1.162
_refine_diff_density_min -1.857
_refine_diff_density_rms 0.225
_refine_ls_extinction_method none
_refine_ls_goodness_of_fit_ref 1.076
_refine_ls_hydrogen_treatment constr
_refine_ls_matrix_type full
_refine_ls_number_parameters 325
_refine_ls_number_reflns 4368
_refine_ls_number_restraints 183
_refine_ls_restrained_S_all 1.074
_refine_ls_R_factor_all 0.0899
_refine_ls_R_factor_gt 0.0858
_refine_ls_shift/su_max 0.001
_refine_ls_shift/su_mean 0.000
_refine_ls_structure_factor_coef Fsqd
_refine_ls_weighting_details 'w=1/[\s^2^(Fo^2^)+(0.1001P)^2^+606.3834P] where P=(Fo^2^+2Fc^2^)/3'
_refine_ls_weighting_scheme calc
_refine_ls_wR_factor_gt 0.2210
_refine_ls_wR_factor_ref 0.2244
_reflns_Friedel_coverage 0.000
_reflns_number_gt 4017
_reflns_number_total 4368
_reflns_threshold_expression 'I > 2\s(I)'
_cod_data_source_file d2cc00574c2.cif
_cod_data_source_block 2
_cod_original_cell_volume 17121.3(10)
_cod_original_sg_symbol_H-M 'I 41/a c d'
_cod_database_code 7129875
_shelx_shelxl_version_number 2018/1
_shelx_space_group_comment
;
The symmetry employed for this shelxl refinement is uniquely defined
by the following loop, which should always be used as a source of
symmetry information in preference to the above space-group names.
They are only intended as comments.
;
_shelx_estimated_absorpt_t_max 0.155
_shelx_estimated_absorpt_t_min 0.041
_olex2_refinement_description
;
1. Fixed Uiso
 At 1.2 times of:
  All C(H,H) groups, All C(H,H,H,H) groups
 At 1.5 times of:
  All C(H,H,H) groups
2. Restrained distances
 C2-C1 = C3-C2 = C4-C3
 1.54 with sigma of 0.002
 C7-C8 = C7A-C8
 1.54 with sigma of 0.002
 C11A-C12 = C11-C12
 1.54 with sigma of 0.002
 C16-C15
 1.54 with sigma of 0.002
 C5-C6
 1.54 with sigma of 0.002
 C9A-C10 = C9-C10
 1.54 with sigma of 0.002
 C13-C14
 1.54 with sigma of 0.002
 C1-C3
 2.52 with sigma of 0.04
 C2-C4
 2.52 with sigma of 0.04
3. Restrained planarity
 C1, C2, C3, C4
 with sigma of 0.1
4. Rigid bond restraints
 N4, C13
 with sigma for 1-2 distances of 0.01 and sigma for 1-3 distances of 0.01
 C13, C14
 with sigma for 1-2 distances of 0.01 and sigma for 1-3 distances of 0.01
 C6, C5
 with sigma for 1-2 distances of 0.01 and sigma for 1-3 distances of 0.01
 C6, C5, O1
 with sigma for 1-2 distances of 0.01 and sigma for 1-3 distances of 0.01
5. Uiso/Uaniso restraints and constraints
C1 \\sim C2 \\sim C3 \\sim C4: within 1.7A with sigma of 0.04 and sigma for
terminal atoms of 0.08
Uanis(C9A) \\sim Ueq: with sigma of 0.01 and sigma for terminal atoms of 0.02
Uanis(C5) \\sim Ueq, Uanis(C6) \\sim Ueq, Uanis(C9) \\sim Ueq, Uanis(C7) \\sim
Ueq, Uanis(C12) \\sim Ueq, Uanis(C11) \\sim Ueq, Uanis(O8) \\sim Ueq, Uanis(O9)
\\sim Ueq: with sigma of 0.01 and sigma for terminal atoms of 0.02
Uanis(C11A) \\sim Ueq: with sigma of 0.01 and sigma for terminal atoms of 0.02
Uanis(C14) \\sim Ueq, Uanis(C13) \\sim Ueq, Uanis(C7A) \\sim Ueq, Uanis(C8)
\\sim Ueq, Uanis(C15) \\sim Ueq, Uanis(C16) \\sim Ueq: with sigma of 0.01 and
sigma for terminal atoms of 0.02
Uanis(C1) \\sim Ueq, Uanis(C2) \\sim Ueq, Uanis(C3) \\sim Ueq, Uanis(C4) \\sim
Ueq: with sigma of 0.04 and sigma for terminal atoms of 0.08
Uanis(C6) \\sim Ueq, Uanis(C5) \\sim Ueq, Uanis(O1) \\sim Ueq: with sigma of
0.02 and sigma for terminal atoms of 0.04
6. Rigid body (RIGU) restrains
 C4, C3, C2, C1, Sn1
 with sigma for 1-2 distances of 0.001 and sigma for 1-3 distances of 0.002
7. Others
 Fixed Sof: Cd2(0.65) Cd1(0.65) O8(0.25) H10A(0.5) H10B(0.5) H10C(0.5)
 H10D(0.5) C9(0.5) H9A(0.5) H9B(0.5) H12A(0.5) H12B(0.5) H12C(0.5) H12D(0.5)
 C11(0.5) H11A(0.5) H11B(0.5) H8AA(0.5) H8AB(0.5) H8BC(0.5) H8BD(0.5) C7(0.5)
 H7A(0.5) H7B(0.5) O9(0.5) Cd1A(0.35) Cd2A(0.35) C9A(0.5) H9AA(0.5) H9AB(0.5)
 C7A(0.5) H7AA(0.5) H7AB(0.5) C11A(0.5) H11C(0.5) H11D(0.5) C1(0.5) H1A(0.5)
 H1B(0.5) C4(0.5) H4A(0.5) H4B(0.5) H4C(0.5) C3(0.5) H3A(0.5) H3B(0.5) C2(0.5)
 H2A(0.5) H2B(0.5)
8.a Riding coordinates:
 C4(H4A,H4B,H4C)
8.b Secondary CH2 refined with riding coordinates:
 C16(H16A,H16B), C13(H13A,H13B), C10(H10A,H10B), C10(H10C,H10D), C15(H15A,
 H15B), C14(H14A,H14B), C6(H6A,H6B), C9(H9A,H9B), C5(H5A,H5B), C12(H12A,H12B),
 C12(H12C,H12D), C11(H11A,H11B), C8(H8AA,H8AB), C8(H8BC,H8BD), C7(H7A,H7B),
 C9A(H9AA,H9AB), C7A(H7AA,H7AB), C11A(H11C,H11D), C1(H1A,H1B), C3(H3A,H3B),
 C2(H2A,H2B)
;
_olex2_submission_special_instructions 'No special instructions were received'
_oxdiff_exptl_absorpt_empirical_details
;
Empirical correction (ABSPACK) includes:
- Absorption correction using spherical harmonics
- Frame scaling
;

loop_
_space_group_symop_operation_xyz
'x, y, z'
'-x+1/2, -y, z+1/2'
'-y+1/4, x+3/4, z+1/4'
'y+1/4, -x+1/4, z+3/4'
'-x+1/2, y, -z'
'x, -y, -z+1/2'
'y+1/4, x+3/4, -z+3/4'
'-y+1/4, -x+1/4, -z+1/4'
'x+1/2, y+1/2, z+1/2'
'-x+1, -y+1/2, z+1'
'-y+3/4, x+5/4, z+3/4'
'y+3/4, -x+3/4, z+5/4'
'-x+1, y+1/2, -z+1/2'
'x+1/2, -y+1/2, -z+1'
'y+3/4, x+5/4, -z+5/4'
'-y+3/4, -x+3/4, -z+3/4'
'-x, -y, -z'
'x-1/2, y, -z-1/2'
'y-1/4, -x-3/4, -z-1/4'
'-y-1/4, x-1/4, -z-3/4'
'x-1/2, -y, z'
'-x, y, z-1/2'
'-y-1/4, -x-3/4, z-3/4'
'y-1/4, x-1/4, z-1/4'
'-x+1/2, -y+1/2, -z+1/2'
'x, y+1/2, -z'
'y+1/4, -x-1/4, -z+1/4'
'-y+1/4, x+1/4, -z-1/4'
'x, -y+1/2, z+1/2'
'-x+1/2, y+1/2, z'
'-y+1/4, -x-1/4, z-1/4'
'y+1/4, x+1/4, z+1/4'

loop_
_atom_site_label
_atom_site_type_symbol
_atom_site_fract_x
_atom_site_fract_y
_atom_site_fract_z
_atom_site_U_iso_or_equiv
_atom_site_adp_type
_atom_site_occupancy
_atom_site_site_symmetry_order
_atom_site_calc_flag
_atom_site_refinement_flags_posn
_atom_site_refinement_flags_adp
_atom_site_refinement_flags_occupancy
_atom_site_disorder_assembly
_atom_site_disorder_group
Cd3 Cd 0.57687(4) 0.82536(4) 0.72689(3) 0.0571(3) Uani 1 1 d . . . . .
Cd2 Cd 0.55415(15) 0.67123(11) 0.70919(14) 0.0432(6) Uani 0.65 1 d . . . A -1
Cd1 Cd 0.50356(14) 0.62059(13) 0.61011(7) 0.0431(6) Uani 0.65 1 d . . . A -1
Sn1 Sn 0.63843(4) 0.61157(4) 0.625000 0.0861(6) Uani 1 2 d S TU P A .
O5 O 0.5800(3) 0.6700(3) 0.625000 0.044(3) Uani 1 2 d S T P A .
O7 O 0.6093(4) 0.7441(4) 0.7211(3) 0.058(2) Uani 1 1 d . . . . .
O3 O 0.4832(4) 0.6203(4) 0.6931(3) 0.057(2) Uani 1 1 d . . . . .
O6 O 0.4968(5) 0.7023(5) 0.7716(3) 0.077(3) Uani 1 1 d . . . . .
O1 O 0.5766(5) 0.5664(5) 0.5952(6) 0.101(4) Uani 1 1 d . U . . .
N4 N 0.5959(7) 0.6523(5) 0.7858(5) 0.082(4) Uani 1 1 d . U . . .
C17 C 0.500000 0.750000 0.625000 0.033(4) Uani 1 4 d S T P A .
C16 C 0.6480(6) 0.7301(7) 0.7579(5) 0.077(4) Uani 1 1 d D U . . .
H16A H 0.666143 0.761777 0.769309 0.092 Uiso 1 1 calc R . . . .
H16B H 0.674239 0.706429 0.743510 0.092 Uiso 1 1 calc R . . . .
O8 O 0.500000 0.750000 0.6721(9) 0.058(6) Uani 0.5 2 d S TU P . .
C13 C 0.5510(8) 0.6375(8) 0.8171(7) 0.099(5) Uani 1 1 d D U . . .
H13A H 0.563938 0.629588 0.850176 0.119 Uiso 1 1 calc R . . . .
H13B H 0.534861 0.605433 0.804057 0.119 Uiso 1 1 calc R . . . .
C10 C 0.4778(8) 0.5666(6) 0.7111(6) 0.085(6) Uani 1 1 d D . . . .
H10A H 0.460189 0.567332 0.743047 0.102 Uiso 0.5 1 calc R . . B -1
H10B H 0.512831 0.551500 0.715825 0.102 Uiso 0.5 1 calc R . . B -1
H10C H 0.440134 0.559735 0.715285 0.102 Uiso 0.5 1 calc R . . C 1
H10D H 0.493714 0.565244 0.743764 0.102 Uiso 0.5 1 calc R . . C 1
C15 C 0.6206(7) 0.7025(8) 0.8019(5) 0.090(5) Uani 1 1 d D U . . .
H15A H 0.646464 0.695318 0.827630 0.107 Uiso 1 1 calc R . . . .
H15B H 0.593577 0.725733 0.815529 0.107 Uiso 1 1 calc R . . . .
N8 N 0.4744(7) 0.5319(5) 0.6255(6) 0.080(4) Uani 1 1 d . . . . .
C14 C 0.5085(8) 0.6813(8) 0.8205(7) 0.096(5) Uani 1 1 d D U . . .
H14A H 0.476424 0.666902 0.835041 0.115 Uiso 1 1 calc R . . . .
H14B H 0.521215 0.709724 0.841640 0.115 Uiso 1 1 calc R . . . .
C6 C 0.5132(8) 0.4957(9) 0.6081(9) 0.112(6) Uani 1 1 d D U . . .
H6A H 0.502224 0.484136 0.575332 0.135 Uiso 1 1 calc R . . . .
H6B H 0.511945 0.464672 0.629383 0.135 Uiso 1 1 calc R . . . .
C9 C 0.4459(11) 0.5307(10) 0.6757(9) 0.062(7) Uani 0.5 1 d D U . A -1
H9A H 0.444592 0.494744 0.688414 0.074 Uiso 0.5 1 calc R . . A -1
H9B H 0.409883 0.543819 0.672302 0.074 Uiso 0.5 1 calc R . . A -1
C5 C 0.5716(8) 0.5132(11) 0.6044(12) 0.139(7) Uani 1 1 d D U . . .
H5A H 0.589506 0.504846 0.635248 0.167 Uiso 1 1 calc R . . . .
H5B H 0.588857 0.493473 0.578157 0.167 Uiso 1 1 calc R . . . .
O4 O 0.6070(6) 0.5966(5) 0.6958(5) 0.105(5) Uani 1 1 d . . . . .
C12 C 0.6307(9) 0.6082(9) 0.7804(7) 0.108(7) Uani 1 1 d D U . . .
H12A H 0.612920 0.578058 0.795464 0.129 Uiso 0.5 1 calc R . . A -1
H12B H 0.661529 0.615667 0.800809 0.129 Uiso 0.5 1 calc R . . A -1
H12C H 0.632104 0.589546 0.811833 0.129 Uiso 0.5 1 calc R . . A 1
H12D H 0.666086 0.621681 0.773805 0.129 Uiso 0.5 1 calc R . . A 1
C11 C 0.6521(19) 0.589(2) 0.7301(11) 0.120(16) Uani 0.5 1 d D U . A -1
H11A H 0.682584 0.609579 0.719878 0.144 Uiso 0.5 1 calc R . . A -1
H11B H 0.662139 0.551677 0.731714 0.144 Uiso 0.5 1 calc R . . A -1
O2 O 0.4112(4) 0.6176(4) 0.5901(4) 0.065(3) Uani 1 1 d . . . . .
C8 C 0.3909(8) 0.5648(7) 0.5840(8) 0.099(6) Uani 1 1 d D U . . .
H8AA H 0.368972 0.563358 0.554533 0.119 Uiso 0.5 1 calc R . . A -1
H8AB H 0.368905 0.555691 0.612241 0.119 Uiso 0.5 1 calc R . . A -1
H8BC H 0.393434 0.554596 0.549475 0.119 Uiso 0.5 1 calc R . . A 1
H8BD H 0.353764 0.564004 0.593480 0.119 Uiso 0.5 1 calc R . . A 1
C7 C 0.4366(9) 0.5245(9) 0.5794(11) 0.062(7) Uani 0.5 1 d D U . A -1
H7A H 0.456148 0.530561 0.548976 0.075 Uiso 0.5 1 calc R . . A -1
H7B H 0.422569 0.488626 0.578762 0.075 Uiso 0.5 1 calc R . . A -1
O9 O 0.4676(10) 0.7215(10) 0.6060(8) 0.084(7) Uani 0.5 1 d . U . . .
Cd1A Cd 0.5021(4) 0.6196(3) 0.6189(3) 0.096(3) Uani 0.35 1 d . . . A 1
Cd2A Cd 0.5638(4) 0.6773(4) 0.7072(3) 0.096(3) Uani 0.35 1 d . . . A 1
Cl1 Cl 0.6230(3) 0.8688(3) 0.79537(16) 0.120(2) Uani 1 1 d . . . . .
C9A C 0.501(2) 0.5204(15) 0.6807(16) 0.132(18) Uani 0.5 1 d D U . A 1
H9AA H 0.490203 0.486263 0.693816 0.158 Uiso 0.5 1 calc R . . A 1
H9AB H 0.539561 0.522032 0.679487 0.158 Uiso 0.5 1 calc R . . A 1
C7A C 0.4224(12) 0.5252(12) 0.6161(12) 0.079(9) Uani 0.5 1 d D U . A 1
H7AA H 0.404505 0.523279 0.647829 0.095 Uiso 0.5 1 calc R . . A 1
H7AB H 0.418533 0.490603 0.600684 0.095 Uiso 0.5 1 calc R . . A 1
C11A C 0.6168(15) 0.5676(11) 0.7398(11) 0.081(9) Uani 0.5 1 d D U . A 1
H11C H 0.645989 0.543047 0.734907 0.097 Uiso 0.5 1 calc R . . A 1
H11D H 0.585488 0.547485 0.749098 0.097 Uiso 0.5 1 calc R . . A 1
C1 C 0.699(2) 0.551(2) 0.6159(15) 0.131(13) Uani 0.5 1 d D U . A -1
H1A H 0.733012 0.567886 0.620948 0.158 Uiso 0.5 1 calc R . . A -1
H1B H 0.694422 0.525711 0.642842 0.158 Uiso 0.5 1 calc R . . A -1
C4 C 0.750(3) 0.4473(18) 0.5198(14) 0.164(19) Uani 0.5 1 d D U . A -1
H4A H 0.716861 0.430047 0.514355 0.246 Uiso 0.5 1 d R . . A -1
H4B H 0.778171 0.421177 0.520085 0.246 Uiso 0.5 1 d R . . A -1
H4C H 0.756791 0.472357 0.493725 0.246 Uiso 0.5 1 d R . . A -1
C3 C 0.7491(17) 0.4768(17) 0.5697(14) 0.157(15) Uani 0.5 1 d D U . A -1
H3A H 0.782691 0.494551 0.575418 0.189 Uiso 0.5 1 calc R . . A -1
H3B H 0.743109 0.451815 0.596504 0.189 Uiso 0.5 1 calc R . . A -1
C2 C 0.7037(16) 0.5178(17) 0.5680(14) 0.154(14) Uani 0.5 1 d D U . A -1
H2A H 0.709648 0.541654 0.540347 0.185 Uiso 0.5 1 calc R . . A -1
H2B H 0.670462 0.499394 0.562240 0.185 Uiso 0.5 1 calc R . . A -1

loop_
_atom_site_aniso_label
_atom_site_aniso_U_11
_atom_site_aniso_U_22
_atom_site_aniso_U_33
_atom_site_aniso_U_23
_atom_site_aniso_U_13
_atom_site_aniso_U_12
Cd3 0.0786(7) 0.0649(6) 0.0276(4) -0.0103(4) -0.0028(4) -0.0084(4)
Cd2 0.0589(11) 0.0374(8) 0.0333(12) 0.0020(7) -0.0291(9) -0.0102(8)
Cd1 0.0566(12) 0.0493(14) 0.0235(6) -0.0128(6) -0.0151(6) -0.0018(9)
Sn1 0.0694(7) 0.0694(7) 0.1193(14) -0.0269(8) -0.0269(8) 0.0276(7)
O5 0.044(4) 0.044(4) 0.044(6) -0.011(3) -0.011(3) 0.007(5)
O7 0.079(6) 0.056(5) 0.039(4) -0.007(4) -0.028(4) -0.010(4)
O3 0.075(6) 0.057(5) 0.038(4) 0.006(4) -0.015(4) -0.013(4)
O6 0.118(9) 0.094(8) 0.017(3) 0.003(4) -0.012(5) -0.018(7)
O1 0.090(8) 0.077(6) 0.137(11) -0.040(7) -0.010(7) 0.022(6)
N4 0.118(10) 0.068(8) 0.059(7) 0.022(6) -0.047(7) -0.005(8)
C17 0.035(6) 0.035(6) 0.029(9) 0.000 0.000 0.003(8)
C16 0.081(8) 0.089(8) 0.061(7) 0.005(6) -0.035(6) -0.006(7)
O8 0.068(10) 0.060(9) 0.045(9) 0.000 0.000 0.008(8)
C13 0.116(9) 0.107(9) 0.075(8) 0.010(7) -0.024(7) -0.006(7)
C10 0.121(15) 0.063(9) 0.071(10) 0.017(8) -0.037(10) -0.029(9)
C15 0.094(9) 0.095(9) 0.080(8) -0.001(7) -0.037(7) -0.016(7)
N8 0.116(12) 0.039(6) 0.086(9) -0.010(6) -0.021(8) -0.011(7)
C14 0.109(9) 0.112(9) 0.066(7) 0.010(7) -0.006(7) -0.012(7)
C6 0.127(9) 0.089(9) 0.122(10) -0.014(8) -0.006(9) 0.006(7)
C9 0.069(10) 0.057(10) 0.059(10) 0.010(8) -0.009(8) -0.008(8)
C5 0.138(10) 0.115(9) 0.163(12) 0.000(9) 0.005(9) 0.006(9)
O4 0.154(13) 0.065(7) 0.095(9) 0.003(6) -0.057(9) 0.039(8)
C12 0.109(10) 0.113(10) 0.101(10) 0.017(8) -0.035(8) 0.011(8)
C11 0.118(18) 0.119(18) 0.122(18) 0.007(10) -0.003(10) 0.003(10)
O2 0.068(6) 0.076(6) 0.051(5) 0.002(5) -0.018(5) -0.024(5)
C8 0.109(9) 0.096(9) 0.093(9) -0.005(8) -0.026(8) -0.026(8)
C7 0.068(10) 0.058(10) 0.060(10) -0.008(8) -0.008(8) -0.014(8)
O9 0.081(10) 0.081(10) 0.089(10) -0.017(8) -0.017(8) -0.001(8)
Cd1A 0.090(4) 0.031(2) 0.166(7) 0.000(3) -0.015(5) -0.003(2)
Cd2A 0.116(6) 0.138(7) 0.035(3) 0.006(4) -0.012(3) 0.045(4)
Cl1 0.169(6) 0.138(5) 0.053(2) -0.020(3) -0.021(3) -0.064(4)
C9A 0.137(19) 0.128(19) 0.130(19) 0.002(10) -0.003(10) -0.002(10)
C7A 0.077(12) 0.070(12) 0.091(12) 0.000(9) 0.005(9) -0.004(9)
C11A 0.079(12) 0.076(12) 0.088(12) 0.008(9) -0.015(9) 0.008(9)
C1 0.11(2) 0.121(19) 0.17(2) 0.007(17) -0.012(18) 0.058(17)
C4 0.13(3) 0.17(3) 0.19(3) -0.03(2) 0.01(3) 0.04(3)
C3 0.15(2) 0.14(2) 0.18(3) -0.016(19) 0.00(2) 0.052(19)
C2 0.14(2) 0.14(2) 0.18(2) -0.007(17) 0.004(19) 0.048(18)

loop_
_atom_type_symbol
_atom_type_description
_atom_type_scat_dispersion_real
_atom_type_scat_dispersion_imag
_atom_type_scat_source
C C 0.0181 0.0091 'International Tables Vol C Tables 4.2.6.8 and 6.1.1.4'
H H 0.0000 0.0000 'International Tables Vol C Tables 4.2.6.8 and 6.1.1.4'
Cd Cd 0.1185 4.6533 'International Tables Vol C Tables 4.2.6.8 and 6.1.1.4'
Cl Cl 0.3639 0.7018 'International Tables Vol C Tables 4.2.6.8 and 6.1.1.4'
N N 0.0311 0.0180 'International Tables Vol C Tables 4.2.6.8 and 6.1.1.4'
O O 0.0492 0.0322 'International Tables Vol C Tables 4.2.6.8 and 6.1.1.4'
Sn Sn 0.0259 5.4591 'International Tables Vol C Tables 4.2.6.8 and 6.1.1.4'

loop_
_geom_angle_atom_site_label_1
_geom_angle_atom_site_label_2
_geom_angle_atom_site_label_3
_geom_angle
_geom_angle_site_symmetry_1
_geom_angle_site_symmetry_3
_geom_angle_publ_flag
O7 Cd3 O3 142.1(3) . 10_564 ?
O7 Cd3 O6 93.1(4) . 10_564 ?
O7 Cd3 O2 81.8(4) . 8_666 ?
O7 Cd3 Cl1 107.0(3) . . ?
O3 Cd3 O6 81.6(4) 10_564 10_564 ?
O3 Cd3 O2 90.0(4) 10_564 8_666 ?
O3 Cd3 Cl1 110.9(3) 10_564 . ?
O6 Cd3 Cl1 96.9(3) 10_564 . ?
O2 Cd3 O6 159.2(3) 8_666 10_564 ?
O2 Cd3 Cl1 103.9(3) 8_666 . ?
O5 Cd2 N4 135.6(5) . . ?
O5 Cd2 O8 77.5(6) . . ?
O5 Cd2 Cd1A 49.1(2) . . ?
O7 Cd2 O5 88.8(3) . . ?
O7 Cd2 O6 90.3(4) . . ?
O7 Cd2 N4 76.9(4) . . ?
O7 Cd2 O8 76.4(3) . . ?
O7 Cd2 O4 108.5(5) . . ?
O7 Cd2 Cd1A 134.6(3) . . ?
O3 Cd2 O5 91.5(3) . . ?
O3 Cd2 O7 162.7(4) . . ?
O3 Cd2 O6 80.8(4) . . ?
O3 Cd2 N4 114.1(4) . . ?
O3 Cd2 O8 86.8(3) . . ?
O3 Cd2 O4 88.0(5) . . ?
O3 Cd2 Cd1A 42.3(3) . . ?
O6 Cd2 O5 149.5(4) . . ?
O6 Cd2 N4 73.4(5) . . ?
O6 Cd2 O8 72.6(6) . . ?
O6 Cd2 Cd1A 116.7(4) . . ?
N4 Cd2 O8 136.2(6) . . ?
N4 Cd2 Cd1A 143.2(4) . . ?
O8 Cd2 Cd1A 78.0(4) . . ?
O4 Cd2 O5 71.5(4) . . ?
O4 Cd2 O6 136.9(5) . . ?
O4 Cd2 N4 73.7(5) . . ?
O4 Cd2 O8 148.4(6) . . ?
O4 Cd2 Cd1A 77.2(4) . . ?
O5 Cd1 N8 136.5(5) . . ?
O5 Cd1 O2 149.5(4) . . ?
O5 Cd1 Cd2A 42.43(19) . . ?
O3 Cd1 O5 91.0(2) . . ?
O3 Cd1 O1 110.1(5) . . ?
O3 Cd1 N8 76.1(4) . . ?
O3 Cd1 O2 90.2(4) . . ?
O3 Cd1 Cd2A 48.6(3) . . ?
O1 Cd1 O5 71.9(4) . . ?
O1 Cd1 N8 74.0(6) . . ?
O1 Cd1 O2 135.4(4) . . ?
O1 Cd1 Cd2A 91.6(4) . . ?
N8 Cd1 O2 73.1(5) . . ?
N8 Cd1 Cd2A 113.7(4) . . ?
O2 Cd1 Cd2A 129.2(3) . . ?
O5 Sn1 O1 81.8(3) . . ?
O5 Sn1 O1 81.8(3) . 8_666 ?
O5 Sn1 O4 82.0(3) . 8_666 ?
O5 Sn1 O4 82.0(3) . . ?
O5 Sn1 C1 173.5(11) . . ?
O1 Sn1 O1 163.7(7) . 8_666 ?
O1 Sn1 O4 89.3(6) . 8_666 ?
O1 Sn1 O4 88.4(6) . . ?
O1 Sn1 O4 89.3(6) 8_666 . ?
O1 Sn1 O4 88.4(6) 8_666 8_666 ?
O1 Sn1 C1 95.5(19) . . ?
O1 Sn1 C1 100.8(19) 8_666 . ?
O4 Sn1 O4 164.0(6) 8_666 . ?
O4 Sn1 C1 92.1(15) 8_666 . ?
O4 Sn1 C1 103.9(15) . . ?
Cd2 O5 Cd2 156.5(5) . 8_666 ?
Cd1 O5 Cd2 86.87(13) 8_666 8_666 ?
Cd1 O5 Cd2 88.30(13) 8_666 . ?
Cd1 O5 Cd2 88.30(13) . 8_666 ?
Cd1 O5 Cd2 86.87(13) . . ?
Cd1 O5 Cd1 156.1(5) 8_666 . ?
Cd1 O5 Cd1A 155.3(5) . 8_666 ?
Cd1 O5 Cd1A 5.9(3) 8_666 8_666 ?
Cd1 O5 Cd1A 5.9(3) . . ?
Cd1 O5 Cd1A 155.3(5) 8_666 . ?
Sn1 O5 Cd2 101.8(3) . 8_666 ?
Sn1 O5 Cd2 101.8(3) . . ?
Sn1 O5 Cd1 101.9(3) . . ?
Sn1 O5 Cd1 101.9(3) . 8_666 ?
Sn1 O5 Cd1A 102.1(3) . 8_666 ?
Sn1 O5 Cd1A 102.1(3) . . ?
Sn1 O5 Cd2A 100.7(4) . . ?
Sn1 O5 Cd2A 100.7(4) . 8_666 ?
Cd1A O5 Cd2 81.0(3) 8_666 8_666 ?
Cd1A O5 Cd2 94.1(3) 8_666 . ?
Cd1A O5 Cd2 94.1(3) . 8_666 ?
Cd1A O5 Cd2 81.0(3) . . ?
Cd1A O5 Cd1A 155.9(6) . 8_666 ?
Cd2A O5 Cd2 156.6(5) 8_666 . ?
Cd2A O5 Cd2 156.6(5) . 8_666 ?
Cd2A O5 Cd2 6.8(3) 8_666 8_666 ?
Cd2A O5 Cd2 6.8(3) . . ?
Cd2A O5 Cd1 81.9(3) . 8_666 ?
Cd2A O5 Cd1 93.7(3) . . ?
Cd2A O5 Cd1 81.9(3) 8_666 . ?
Cd2A O5 Cd1 93.7(3) 8_666 8_666 ?
Cd2A O5 Cd1A 87.7(3) . 8_666 ?
Cd2A O5 Cd1A 87.8(3) . . ?
Cd2A O5 Cd1A 87.8(3) 8_666 8_666 ?
Cd2A O5 Cd1A 87.7(3) 8_666 . ?
Cd2A O5 Cd2A 158.7(8) 8_666 . ?
Cd3 O7 Cd2 121.4(5) . . ?
Cd3 O7 Cd1 97.3(3) . 8_666 ?
Cd3 O7 Cd1A 96.4(4) . 8_666 ?
Cd2 O7 Cd1A 91.3(3) . 8_666 ?
Cd1 O7 Cd2 91.2(3) 8_666 . ?
Cd1 O7 Cd1A 1.0(3) 8_666 8_666 ?
C16 O7 Cd3 115.5(9) . . ?
C16 O7 Cd2 107.9(8) . . ?
C16 O7 Cd1 121.8(9) . 8_666 ?
C16 O7 Cd1A 122.6(9) . 8_666 ?
C16 O7 Cd2A 107.6(9) . . ?
Cd2A O7 Cd3 124.2(6) . . ?
Cd2A O7 Cd2 3.8(4) . . ?
Cd2A O7 Cd1 88.2(4) . 8_666 ?
Cd2A O7 Cd1A 88.3(4) . 8_666 ?
Cd3 O3 Cd2 96.3(4) 10_564 . ?
Cd3 O3 Cd1 123.2(4) 10_564 . ?
Cd3 O3 Cd2A 97.8(4) 10_564 . ?
Cd2 O3 Cd1 90.6(4) . . ?
Cd2 O3 Cd2A 2.5(3) . . ?
Cd1 O3 Cd2A 88.0(4) . . ?
C10 O3 Cd3 111.8(10) . 10_564 ?
C10 O3 Cd2 123.1(9) . . ?
C10 O3 Cd1 110.6(9) . . ?
C10 O3 Cd1A 109.9(9) . . ?
C10 O3 Cd2A 124.1(9) . . ?
Cd1A O3 Cd3 124.0(5) . 10_564 ?
Cd1A O3 Cd2 90.5(4) . . ?
Cd1A O3 Cd1 0.8(3) . . ?
Cd1A O3 Cd2A 88.0(5) . . ?
Cd3 O6 Cd2 91.1(3) 10_564 . ?
Cd3 O6 Cd2A 95.9(4) 10_564 . ?
Cd2 O6 Cd2A 5.9(2) . . ?
C14 O6 Cd3 121.8(11) . 10_564 ?
C14 O6 Cd2 113.8(10) . . ?
C14 O6 Cd2A 113.7(10) . . ?
Cd1 O1 Cd1A 5.6(2) . . ?
Sn1 O1 Cd1 101.7(5) . . ?
Sn1 O1 Cd1A 100.1(5) . . ?
C5 O1 Cd1 118.1(13) . . ?
C5 O1 Sn1 122.1(15) . . ?
C5 O1 Cd1A 115.3(14) . . ?
C13 N4 Cd2 102.3(10) . . ?
C13 N4 C15 111.9(15) . . ?
C13 N4 Cd2A 108.9(11) . . ?
C15 N4 Cd2 105.8(9) . . ?
C15 N4 Cd2A 100.4(9) . . ?
C12 N4 Cd2 110.0(11) . . ?
C12 N4 C13 109.7(15) . . ?
C12 N4 C15 116.1(16) . . ?
C12 N4 Cd2A 109.2(12) . . ?
Cd2A N4 Cd2 7.1(3) . . ?
O8 C17 O8 180.0 . 15_445 ?
O9 C17 O8 115.3(12) . . ?
O9 C17 O8 64.7(12) . 15_445 ?
O9 C17 O8 64.7(12) 15_445 . ?
O9 C17 O8 115.3(12) 10_564 . ?
O9 C17 O8 115.3(12) 8_666 15_445 ?
O9 C17 O8 64.7(12) 8_666 . ?
O9 C17 O8 115.3(12) 15_445 15_445 ?
O9 C17 O8 64.7(12) 10_564 15_445 ?
O9 C17 O9 129(2) 10_564 . ?
O9 C17 O9 129(2) 8_666 15_445 ?
O9 C17 O9 173(3) 8_666 . ?
O9 C17 O9 51(2) 15_445 . ?
O9 C17 O9 173(3) 15_445 10_564 ?
O9 C17 O9 51(2) 8_666 10_564 ?
O7 C16 H16A 109.7 . . ?
O7 C16 H16B 109.7 . . ?
O7 C16 C15 109.8(12) . . ?
H16A C16 H16B 108.2 . . ?
C15 C16 H16A 109.7 . . ?
C15 C16 H16B 109.7 . . ?
Cd2 O8 Cd2 134.8(10) 10_564 . ?
Cd2 O8 Cd2A 6.4(3) . . ?
Cd2 O8 Cd2A 6.4(3) 10_564 10_564 ?
Cd2 O8 Cd2A 135.6(10) 10_564 . ?
Cd2 O8 Cd2A 135.6(10) . 10_564 ?
C17 O8 Cd2 112.6(5) . . ?
C17 O8 Cd2 112.6(5) . 10_564 ?
C17 O8 O9 55.1(13) . 8_666 ?
C17 O8 O9 55.1(13) . 15_445 ?
C17 O8 Cd2A 111.3(6) . 10_564 ?
C17 O8 Cd2A 111.3(6) . . ?
O9 O8 Cd2 92.0(11) 8_666 10_564 ?
O9 O8 Cd2 113.9(11) 8_666 . ?
O9 O8 Cd2 113.9(11) 15_445 10_564 ?
O9 O8 Cd2 92.0(11) 15_445 . ?
O9 O8 O9 110(3) 15_445 8_666 ?
O9 O8 Cd2A 107.8(12) 8_666 . ?
O9 O8 Cd2A 96.3(11) 15_445 . ?
O9 O8 Cd2A 96.3(11) 8_666 10_564 ?
O9 O8 Cd2A 107.8(12) 15_445 10_564 ?
Cd2A O8 Cd2A 137.5(11) 10_564 . ?
N4 C13 H13A 109.0 . . ?
N4 C13 H13B 109.0 . . ?
N4 C13 C14 112.9(16) . . ?
H13A C13 H13B 107.8 . . ?
C14 C13 H13A 109.0 . . ?
C14 C13 H13B 109.0 . . ?
O3 C10 H10A 109.0 . . ?
O3 C10 H10B 109.0 . . ?
O3 C10 H10C 107.5 . . ?
O3 C10 H10D 107.5 . . ?
O3 C10 C9 113.0(14) . . ?
O3 C10 C9A 119(2) . . ?
H10A C10 H10B 107.8 . . ?
H10A C10 H10C 56.9 . . ?
H10A C10 H10D 51.7 . . ?
H10B C10 H10C 143.5 . . ?
H10B C10 H10D 59.3 . . ?
H10C C10 H10D 107.0 . . ?
C9 C10 H10A 109.0 . . ?
C9 C10 H10B 109.0 . . ?
C9 C10 H10C 57.3 . . ?
C9 C10 H10D 139.4 . . ?
C9 C10 C9A 55(2) . . ?
C9A C10 H10A 131.5 . . ?
C9A C10 H10B 55.0 . . ?
C9A C10 H10C 107.4 . . ?
C9A C10 H10D 107.5 . . ?
N4 C15 C16 110.4(14) . . ?
N4 C15 H15A 109.6 . . ?
N4 C15 H15B 109.6 . . ?
C16 C15 H15A 109.6 . . ?
C16 C15 H15B 109.6 . . ?
H15A C15 H15B 108.1 . . ?
C6 N8 Cd1 109.4(13) . . ?
C6 N8 C9 127.1(18) . . ?
C6 N8 C7 94.5(14) . . ?
C6 N8 Cd1A 112.3(13) . . ?
C6 N8 C9A 84.6(15) . . ?
C9 N8 Cd1 108.4(10) . . ?
C9 N8 C7 114.5(17) . . ?
C9 N8 Cd1A 103.0(10) . . ?
C9 N8 C9A 52.6(18) . . ?
C7 N8 Cd1 99.2(12) . . ?
C7 N8 Cd1A 103.5(12) . . ?
C7 N8 C9A 159(2) . . ?
Cd1A N8 Cd1 5.7(3) . . ?
C9A N8 Cd1 101.2(17) . . ?
C9A N8 Cd1A 96.4(17) . . ?
C7A N8 Cd1 112.6(14) . . ?
C7A N8 C6 122(2) . . ?
C7A N8 C9 73.2(19) . . ?
C7A N8 C7 41.3(18) . . ?
C7A N8 Cd1A 113.4(14) . . ?
C7A N8 C9A 123(3) . . ?
O6 C14 C13 110.5(14) . . ?
O6 C14 H14A 109.6 . . ?
O6 C14 H14B 109.6 . . ?
C13 C14 H14A 109.6 . . ?
C13 C14 H14B 109.6 . . ?
H14A C14 H14B 108.1 . . ?
N8 C6 H6A 107.4 . . ?
N8 C6 H6B 107.4 . . ?
N8 C6 C5 120(2) . . ?
H6A C6 H6B 106.9 . . ?
C5 C6 H6A 107.4 . . ?
C5 C6 H6B 107.4 . . ?
C10 C9 H9A 110.3 . . ?
C10 C9 H9B 110.3 . . ?
C10 C9 C7A 144(2) . . ?
N8 C9 C10 107.1(18) . . ?
N8 C9 H9A 110.3 . . ?
N8 C9 H9B 110.3 . . ?
N8 C9 C7A 48.3(14) . . ?
H9A C9 H9B 108.5 . . ?
C9A C9 C10 62.6(11) . . ?
C9A C9 N8 68(2) . . ?
C9A C9 H9A 80.2 . . ?
C9A C9 H9B 170.7 . . ?
C9A C9 C7A 114(3) . . ?
C7A C9 H9A 104.1 . . ?
C7A C9 H9B 67.5 . . ?
O1 C5 C6 112(2) . . ?
O1 C5 H5A 109.1 . . ?
O1 C5 H5B 109.1 . . ?
C6 C5 H5A 109.1 . . ?
C6 C5 H5B 109.1 . . ?
H5A C5 H5B 107.9 . . ?
Sn1 O4 Cd2 102.2(5) . . ?
Sn1 O4 Cd2A 98.0(5) . . ?
C11 O4 Cd2 116.6(17) . . ?
C11 O4 Sn1 107.8(16) . . ?
C11 O4 Cd2A 113.1(18) . . ?
Cd2A O4 Cd2 7.2(3) . . ?
C11A O4 Cd2 112.6(15) . . ?
C11A O4 Sn1 142.2(18) . . ?
C11A O4 C11 43(2) . . ?
C11A O4 Cd2A 114.9(15) . . ?
N4 C12 H12A 106.5 . . ?
N4 C12 H12B 106.5 . . ?
N4 C12 H12C 108.1 . . ?
N4 C12 H12D 108.1 . . ?
N4 C12 C11 124(2) . . ?
N4 C12 C11A 116.8(19) . . ?
H12A C12 H12B 106.5 . . ?
H12A C12 H12C 43.3 . . ?
H12A C12 H12D 140.8 . . ?
H12B C12 H12C 64.5 . . ?
H12B C12 H12D 45.7 . . ?
H12C C12 H12D 107.3 . . ?
C11 C12 H12A 106.5 . . ?
C11 C12 H12B 106.5 . . ?
C11 C12 H12C 127.3 . . ?
C11 C12 H12D 68.2 . . ?
C11A C12 H12A 71.0 . . ?
C11A C12 H12B 135.7 . . ?
C11A C12 H12C 108.1 . . ?
C11A C12 H12D 108.1 . . ?
C11A C12 C11 41(2) . . ?
O4 C11 C12 104(3) . . ?
O4 C11 H11A 110.9 . . ?
O4 C11 H11B 110.9 . . ?
C12 C11 H11A 110.9 . . ?
C12 C11 H11B 110.9 . . ?
H11A C11 H11B 109.0 . . ?
C11A C11 O4 65(3) . . ?
C11A C11 C12 69.7(11) . . ?
C11A C11 H11A 176.1 . . ?
C11A C11 H11B 74.0 . . ?
Cd3 O2 Cd1 90.9(3) 8_666 . ?
Cd3 O2 Cd1A 95.8(4) 8_666 . ?
Cd1 O2 Cd1A 5.7(3) . . ?
C8 O2 Cd3 121.5(10) . 8_666 ?
C8 O2 Cd1 113.8(9) . . ?
C8 O2 Cd1A 113.2(9) . . ?
O2 C8 H8AA 109.5 . . ?
O2 C8 H8AB 109.5 . . ?
O2 C8 H8BC 109.5 . . ?
O2 C8 H8BD 109.5 . . ?
O2 C8 C7 110.8(17) . . ?
O2 C8 C7A 110.6(18) . . ?
H8AA C8 H8AB 108.1 . . ?
H8AA C8 H8BC 40.3 . . ?
H8AA C8 H8BD 70.5 . . ?
H8AB C8 H8BC 136.9 . . ?
H8AB C8 H8BD 40.3 . . ?
H8BC C8 H8BD 108.1 . . ?
C7 C8 H8AA 109.5 . . ?
C7 C8 H8AB 109.5 . . ?
C7 C8 H8BC 72.4 . . ?
C7 C8 H8BD 136.7 . . ?
C7 C8 C7A 40.0(17) . . ?
C7A C8 H8AA 136.8 . . ?
C7A C8 H8AB 72.5 . . ?
C7A C8 H8BC 109.5 . . ?
C7A C8 H8BD 109.5 . . ?
N8 C7 H7A 110.1 . . ?
N8 C7 H7B 110.1 . . ?
C8 C7 N8 108.0(17) . . ?
C8 C7 H7A 110.1 . . ?
C8 C7 H7B 110.1 . . ?
H7A C7 H7B 108.4 . . ?
C7A C7 N8 57(2) . . ?
C7A C7 C8 70.0(9) . . ?
C7A C7 H7A 165.1 . . ?
C7A C7 H7B 84.8 . . ?
C17 O9 O8 60.2(15) . 15_445 ?
O9 O9 C17 64.5(11) 15_445 . ?
O9 O9 O8 124.0(14) 15_445 15_445 ?
Cd2 Cd1A Cd2A 92.9(3) . 8_666 ?
O5 Cd1A Cd2 49.82(17) . . ?
O5 Cd1A O7 85.5(4) . 8_666 ?
O5 Cd1A O1 70.5(5) . . ?
O5 Cd1A O2 145.8(5) . . ?
O5 Cd1A Cd2A 45.1(2) . 8_666 ?
O7 Cd1A Cd2 132.2(4) 8_666 . ?
O7 Cd1A Cd2A 40.4(3) 8_666 8_666 ?
O3 Cd1A Cd2 47.1(3) . . ?
O3 Cd1A O5 96.9(4) . . ?
O3 Cd1A O7 163.1(5) . 8_666 ?
O3 Cd1A O1 116.5(6) . . ?
O3 Cd1A N8 82.2(5) . . ?
O3 Cd1A O2 95.4(5) . . ?
O3 Cd1A Cd2A 138.6(4) . 8_666 ?
O1 Cd1A Cd2 96.7(5) . . ?
O1 Cd1A O7 80.1(5) . 8_666 ?
O1 Cd1A O2 130.1(5) . . ?
O1 Cd1A Cd2A 71.7(5) . 8_666 ?
N8 Cd1A Cd2 118.2(5) . . ?
N8 Cd1A O5 139.6(6) . . ?
N8 Cd1A O7 106.8(5) . 8_666 ?
N8 Cd1A O1 73.9(6) . . ?
N8 Cd1A O2 73.7(5) . . ?
N8 Cd1A Cd2A 135.7(6) . 8_666 ?
O2 Cd1A Cd2 132.1(4) . . ?
O2 Cd1A O7 74.2(4) . 8_666 ?
O2 Cd1A Cd2A 109.4(4) . 8_666 ?
O5 Cd2A Cd1 43.92(17) . . ?
O5 Cd2A O3 87.2(4) . . ?
O5 Cd2A O6 145.4(6) . . ?
O5 Cd2A N4 143.0(7) . . ?
O5 Cd2A O8 79.2(6) . . ?
O5 Cd2A O4 73.4(5) . . ?
O5 Cd2A Cd1A 47.1(2) . 8_666 ?
O7 Cd2A Cd1 137.8(5) . . ?
O7 Cd2A O5 98.4(5) . . ?
O7 Cd2A O3 159.7(6) . . ?
O7 Cd2A O6 92.4(5) . . ?
O7 Cd2A N4 82.1(5) . . ?
O7 Cd2A O8 80.6(4) . . ?
O7 Cd2A O4 118.4(7) . . ?
O7 Cd2A Cd1A 51.3(4) . 8_666 ?
O3 Cd2A Cd1 43.3(2) . . ?
O3 Cd2A O8 81.3(4) . . ?
O3 Cd2A Cd1A 130.1(4) . 8_666 ?
O6 Cd2A Cd1 110.2(4) . . ?
O6 Cd2A O3 72.8(4) . . ?
O6 Cd2A O8 70.2(6) . . ?
O6 Cd2A Cd1A 131.4(5) . 8_666 ?
N4 Cd2A Cd1 138.2(5) . . ?
N4 Cd2A O3 105.1(6) . . ?
N4 Cd2A O6 70.9(6) . . ?
N4 Cd2A O8 136.5(8) . . ?
N4 Cd2A Cd1A 123.2(6) . 8_666 ?
O8 Cd2A Cd1 74.7(5) . . ?
O8 Cd2A Cd1A 72.5(4) . 8_666 ?
O4 Cd2A Cd1 74.7(4) . . ?
O4 Cd2A O3 81.9(5) . . ?
O4 Cd2A O6 128.8(6) . . ?
O4 Cd2A N4 74.0(6) . . ?
O4 Cd2A O8 148.4(7) . . ?
O4 Cd2A Cd1A 98.9(6) . 8_666 ?
Cd1A Cd2A Cd1 88.4(3) 8_666 . ?
C10 C9A N8 101(2) . . ?
C10 C9A H9AA 111.6 . . ?
C10 C9A H9AB 111.6 . . ?
N8 C9A H9AA 111.6 . . ?
N8 C9A H9AB 111.6 . . ?
C9 C9A C10 62.6(11) . . ?
C9 C9A N8 59(2) . . ?
C9 C9A H9AA 85.4 . . ?
C9 C9A H9AB 165.1 . . ?
H9AA C9A H9AB 109.4 . . ?
N8 C7A C9 58.5(16) . . ?
N8 C7A C8 122(2) . . ?
N8 C7A H7AA 106.9 . . ?
N8 C7A H7AB 106.9 . . ?
C9 C7A H7AA 48.4 . . ?
C9 C7A H7AB 120.5 . . ?
C8 C7A C9 131(3) . . ?
C8 C7A H7AA 106.9 . . ?
C8 C7A H7AB 106.9 . . ?
C7 C7A N8 81(3) . . ?
C7 C7A C9 140(3) . . ?
C7 C7A C8 70.0(9) . . ?
C7 C7A H7AA 171.3 . . ?
C7 C7A H7AB 67.4 . . ?
H7AA C7A H7AB 106.7 . . ?
O4 C11A C12 107(2) . . ?
O4 C11A H11C 110.3 . . ?
O4 C11A H11D 110.3 . . ?
C12 C11A H11C 110.3 . . ?
C12 C11A H11D 110.3 . . ?
C11 C11A O4 71(3) . . ?
C11 C11A C12 69.7(11) . . ?
C11 C11A H11C 69.8 . . ?
C11 C11A H11D 178.1 . . ?
H11C C11A H11D 108.5 . . ?
Sn1 C1 H1A 106.8 . . ?
Sn1 C1 H1B 106.8 . . ?
H1A C1 H1B 106.7 . . ?
C2 C1 Sn1 122(2) . . ?
C2 C1 H1A 106.8 . . ?
C2 C1 H1B 106.8 . . ?
H4A C4 H4B 109.5 . . ?
H4A C4 H4C 109.5 . . ?
H4B C4 H4C 109.5 . . ?
C3 C4 H4A 109.5 . . ?
C3 C4 H4B 109.8 . . ?
C3 C4 H4C 109.1 . . ?
C4 C3 H3A 110.0 . . ?
C4 C3 H3B 110.0 . . ?
C4 C3 C2 108(2) . . ?
H3A C3 H3B 108.4 . . ?
C2 C3 H3A 110.0 . . ?
C2 C3 H3B 110.0 . . ?
C1 C2 C3 113(2) . . ?
C1 C2 H2A 108.9 . . ?
C1 C2 H2B 108.9 . . ?
C3 C2 H2A 108.9 . . ?
C3 C2 H2B 108.9 . . ?
H2A C2 H2B 107.8 . . ?

loop_
_geom_bond_atom_site_label_1
_geom_bond_atom_site_label_2
_geom_bond_distance
_geom_bond_site_symmetry_2
_geom_bond_publ_flag
Cd3 O7 2.208(9) . ?
Cd3 O3 2.234(10) 10_564 ?
Cd3 O6 2.319(11) 10_564 ?
Cd3 O2 2.312(10) 8_666 ?
Cd3 Cl1 2.442(4) . ?
Cd2 O5 2.365(5) . ?
Cd2 O7 2.323(9) . ?
Cd2 O3 2.241(9) . ?
Cd2 O6 2.353(12) . ?
Cd2 N4 2.369(11) . ?
Cd2 O8 2.607(10) . ?
Cd2 O4 2.331(13) . ?
Cd2 Cd1A 3.057(9) . ?
Cd1 O5 2.327(4) . ?
Cd1 O3 2.299(9) . ?
Cd1 O1 2.325(12) . ?
Cd1 N8 2.388(13) . ?
Cd1 O2 2.388(10) . ?
Cd1 Cd2A 3.348(9) . ?
Sn1 O5 2.081(11) . ?
Sn1 O1 2.091(14) 8_666 ?
Sn1 O1 2.091(14) . ?
Sn1 O4 2.102(16) . ?
Sn1 O4 2.102(16) 8_666 ?
Sn1 C1 2.18(3) . ?
O5 Cd1A 2.341(9) . ?
O5 Cd1A 2.341(9) 8_666 ?
O5 Cd2A 2.263(10) 8_666 ?
O5 Cd2A 2.263(10) . ?
O7 C16 1.436(16) . ?
O7 Cd1A 2.491(13) 8_666 ?
O7 Cd2A 2.069(13) . ?
O3 C10 1.443(17) . ?
O3 Cd1A 2.059(13) . ?
O3 Cd2A 2.514(13) . ?
O6 C14 1.453(19) . ?
O6 Cd2A 2.504(16) . ?
O1 C5 1.37(3) . ?
O1 Cd1A 2.392(15) . ?
N4 C13 1.46(2) . ?
N4 C15 1.47(2) . ?
N4 C12 1.42(3) . ?
N4 Cd2A 2.358(14) . ?
C17 O8 1.27(3) . ?
C17 O8 1.27(3) 15_445 ?
C17 O9 1.20(2) 10_564 ?
C17 O9 1.20(2) . ?
C17 O9 1.20(2) 8_666 ?
C17 O9 1.20(2) 15_445 ?
C16 H16A 0.9700 . ?
C16 H16B 0.9700 . ?
C16 C15 1.540(2) . ?
O8 O9 1.32(3) 8_666 ?
O8 O9 1.32(3) 15_445 ?
O8 Cd2A 2.613(14) . ?
O8 Cd2A 2.613(14) 10_564 ?
C13 H13A 0.9700 . ?
C13 H13B 0.9700 . ?
C13 C14 1.540(2) . ?
C10 H10A 0.9700 . ?
C10 H10B 0.9700 . ?
C10 H10C 0.9700 . ?
C10 H10D 0.9700 . ?
C10 C9 1.540(2) . ?
C10 C9A 1.540(2) . ?
C15 H15A 0.9700 . ?
C15 H15B 0.9700 . ?
N8 C6 1.42(3) . ?
N8 C9 1.53(3) . ?
N8 C7 1.58(3) . ?
N8 Cd1A 2.324(14) . ?
N8 C9A 1.66(5) . ?
N8 C7A 1.34(3) . ?
C14 H14A 0.9700 . ?
C14 H14B 0.9700 . ?
C6 H6A 0.9700 . ?
C6 H6B 0.9700 . ?
C6 C5 1.539(2) . ?
C9 H9A 0.9700 . ?
C9 H9B 0.9700 . ?
C9 C9A 1.42(5) . ?
C9 C7A 1.72(4) . ?
C5 H5A 0.9700 . ?
C5 H5B 0.9700 . ?
O4 C11 1.48(5) . ?
O4 Cd2A 2.325(15) . ?
O4 C11A 1.42(3) . ?
C12 H12A 0.9700 . ?
C12 H12B 0.9700 . ?
C12 H12C 0.9700 . ?
C12 H12D 0.9700 . ?
C12 C11 1.540(2) . ?
C12 C11A 1.540(2) . ?
C11 H11A 0.9700 . ?
C11 H11B 0.9700 . ?
C11 C11A 1.07(5) . ?
O2 C8 1.43(2) . ?
O2 Cd1A 2.418(13) . ?
C8 H8AA 0.9700 . ?
C8 H8AB 0.9700 . ?
C8 H8BC 0.9700 . ?
C8 H8BD 0.9700 . ?
C8 C7 1.540(2) . ?
C8 C7A 1.540(2) . ?
C7 H7A 0.9700 . ?
C7 H7B 0.9700 . ?
C7 C7A 1.05(4) . ?
O9 O9 1.04(5) 15_445 ?
Cd1A Cd2A 3.192(13) 8_666 ?
C9A H9AA 0.9700 . ?
C9A H9AB 0.9700 . ?
C7A H7AA 0.9700 . ?
C7A H7AB 0.9700 . ?
C11A H11C 0.9700 . ?
C11A H11D 0.9700 . ?
C1 H1A 0.9700 . ?
C1 H1B 0.9700 . ?
C1 C2 1.540(2) . ?
C4 H4A 0.9597 . ?
C4 H4B 0.9601 . ?
C4 H4C 0.9598 . ?
C4 C3 1.540(2) . ?
C3 H3A 0.9700 . ?
C3 H3B 0.9700 . ?
C3 C2 1.540(2) . ?
C2 H2A 0.9700 . ?
C2 H2B 0.9700 . ?

loop_
_geom_torsion_atom_site_label_1
_geom_torsion_atom_site_label_2
_geom_torsion_atom_site_label_3
_geom_torsion_atom_site_label_4
_geom_torsion
_geom_torsion_site_symmetry_1
_geom_torsion_site_symmetry_2
_geom_torsion_site_symmetry_3
_geom_torsion_site_symmetry_4
_geom_torsion_publ_flag
Cd3 O7 C16 C15 93.5(14) . . . . ?
Cd3 O3 C10 C9 97.7(18) 10_564 . . . ?
Cd3 O3 C10 C9A 159(3) 10_564 . . . ?
Cd3 O6 C14 C13 99.1(16) 10_564 . . . ?
Cd3 O2 C8 C7 93.0(18) 8_666 . . . ?
Cd3 O2 C8 C7A 135.8(18) 8_666 . . . ?
Cd2 O7 C16 C15 -46.0(16) . . . . ?
Cd2 O3 C10 C9 -148.5(16) . . . . ?
Cd2 O3 C10 C9A -87(3) . . . . ?
Cd2 O6 C14 C13 -8.3(19) . . . . ?
Cd2 N4 C13 C14 -57.4(16) . . . . ?
Cd2 N4 C15 C16 -43.0(17) . . . . ?
Cd2 N4 C12 C11 19(3) . . . . ?
Cd2 N4 C12 C11A -28(3) . . . . ?
Cd2 O4 C11 C12 36(4) . . . . ?
Cd2 O4 C11 C11A 95(3) . . . . ?
Cd2 O4 C11A C12 -45(3) . . . . ?
Cd2 O4 C11A C11 -105(3) . . . . ?
Cd1 O7 C16 C15 -149.0(11) 8_666 . . . ?
Cd1 O3 C10 C9 -44(2) . . . . ?
Cd1 O3 C10 C9A 18(3) . . . . ?
Cd1 O1 C5 C6 18(3) . . . . ?
Cd1 N8 C6 C5 26(3) . . . . ?
Cd1 N8 C9 C10 -40(2) . . . . ?
Cd1 N8 C9 C9A -90(2) . . . . ?
Cd1 N8 C9 C7A 108.8(16) . . . . ?
Cd1 N8 C7 C8 -63.3(19) . . . . ?
Cd1 N8 C7 C7A -114(2) . . . . ?
Cd1 N8 C9A C10 56(3) . . . . ?
Cd1 N8 C9A C9 104.7(17) . . . . ?
Cd1 N8 C7A C9 -103.3(14) . . . . ?
Cd1 N8 C7A C8 18(4) . . . . ?
Cd1 N8 C7A C7 78(2) . . . . ?
Cd1 O2 C8 C7 -14(2) . . . . ?
Cd1 O2 C8 C7A 29(2) . . . . ?
Sn1 O1 C5 C6 145.0(18) . . . . ?
Sn1 O4 C11 C12 150(2) . . . . ?
Sn1 O4 C11 C11A -150.3(18) . . . . ?
Sn1 O4 C11A C12 111(2) . . . . ?
Sn1 O4 C11A C11 50(3) . . . . ?
Sn1 C1 C2 C3 -180(4) . . . . ?
O7 C16 C15 N4 63(2) . . . . ?
O3 C10 C9 N8 57(2) . . . . ?
O3 C10 C9 C9A 111(3) . . . . ?
O3 C10 C9 C7A 17(5) . . . . ?
O3 C10 C9A N8 -52(4) . . . . ?
O3 C10 C9A C9 -99(2) . . . . ?
N4 C13 C14 O6 46(2) . . . . ?
N4 C12 C11 O4 -37(5) . . . . ?
N4 C12 C11 C11A -93(4) . . . . ?
N4 C12 C11A O4 49(4) . . . . ?
N4 C12 C11A C11 111(4) . . . . ?
O8 C17 O9 O8 180.000(2) . . . 15_445 ?
O8 C17 O9 O9 -8(3) . . . 15_445 ?
O8 C17 O9 O9 172(3) 15_445 . . 15_445 ?
C13 N4 C15 C16 -153.7(14) . . . . ?
C13 N4 C12 C11 131(3) . . . . ?
C13 N4 C12 C11A 84(3) . . . . ?
C10 C9 C9A N8 -124(2) . . . . ?
C10 C9 C7A N8 57(4) . . . . ?
C10 C9 C7A C8 -50(6) . . . . ?
C10 C9 C7A C7 58(6) . . . . ?
C15 N4 C13 C14 55.4(19) . . . . ?
C15 N4 C12 C11 -101(3) . . . . ?
C15 N4 C12 C11A -148(2) . . . . ?
N8 C6 C5 O1 -30(4) . . . . ?
N8 C9 C9A C10 124(2) . . . . ?
N8 C9 C7A C8 -107(3) . . . . ?
N8 C9 C7A C7 2(4) . . . . ?
N8 C7 C7A C9 -1(3) . . . . ?
N8 C7 C7A C8 128.5(19) . . . . ?
C6 N8 C9 C10 94(2) . . . . ?
C6 N8 C9 C9A 43(2) . . . . ?
C6 N8 C9 C7A -118(2) . . . . ?
C6 N8 C7 C8 -174(2) . . . . ?
C6 N8 C7 C7A 136(2) . . . . ?
C6 N8 C9A C10 165(3) . . . . ?
C6 N8 C9A C9 -147(2) . . . . ?
C6 N8 C7A C9 124(2) . . . . ?
C6 N8 C7A C8 -115(3) . . . . ?
C6 N8 C7A C7 -55(3) . . . . ?
C9 C10 C9A N8 46(2) . . . . ?
C9 N8 C6 C5 -108(3) . . . . ?
C9 N8 C7 C8 52(2) . . . . ?
C9 N8 C7 C7A 1(2) . . . . ?
C9 N8 C9A C10 -48.3(18) . . . . ?
C9 N8 C7A C8 121(3) . . . . ?
C9 N8 C7A C7 -179(2) . . . . ?
O4 C11 C11A C12 -117(2) . . . . ?
C12 N4 C13 C14 -174.1(15) . . . . ?
C12 N4 C15 C16 79.3(19) . . . . ?
C12 C11 C11A O4 117(2) . . . . ?
C11 O4 C11A C12 61(2) . . . . ?
C11 C12 C11A O4 -62(4) . . . . ?
O2 C8 C7 N8 54(2) . . . . ?
O2 C8 C7 C7A 98(3) . . . . ?
O2 C8 C7A N8 -33(4) . . . . ?
O2 C8 C7A C9 41(4) . . . . ?
O2 C8 C7A C7 -98(3) . . . . ?
C8 C7 C7A N8 -128.5(19) . . . . ?
C8 C7 C7A C9 -130(4) . . . . ?
C7 N8 C6 C5 127(3) . . . . ?
C7 N8 C9 C10 -149.7(17) . . . . ?
C7 N8 C9 C9A 160(2) . . . . ?
C7 N8 C9 C7A -0.8(17) . . . . ?
C7 N8 C9A C10 -106(4) . . . . ?
C7 N8 C9A C9 -58(4) . . . . ?
C7 N8 C7A C9 179(2) . . . . ?
C7 N8 C7A C8 -60(2) . . . . ?
C7 C8 C7A N8 66(3) . . . . ?
C7 C8 C7A C9 139(4) . . . . ?
O9 C17 O8 Cd2 -96.9(14) . . . 10_564 ?
O9 C17 O8 Cd2 75.9(14) 15_445 . . . ?
O9 C17 O8 Cd2 75.9(14) 8_666 . . 10_564 ?
O9 C17 O8 Cd2 -104.1(14) 8_666 . . . ?
O9 C17 O8 Cd2 -96.9(14) 10_564 . . . ?
O9 C17 O8 Cd2 83.1(14) . . . . ?
O9 C17 O8 Cd2 -104.1(14) 15_445 . . 10_564 ?
O9 C17 O8 Cd2 83.1(14) 10_564 . . 10_564 ?
O9 C17 O8 O9 -173(3) 10_564 . . 15_445 ?
O9 C17 O8 O9 7(3) 10_564 . . 8_666 ?
O9 C17 O8 O9 180.000(5) 15_445 . . 8_666 ?
O9 C17 O8 O9 -173(3) . . . 8_666 ?
O9 C17 O8 O9 7(3) . . . 15_445 ?
O9 C17 O8 O9 180.000(5) 8_666 . . 15_445 ?
O9 C17 O8 Cd2A 82.7(14) 8_666 . . 10_564 ?
O9 C17 O8 Cd2A -90.1(14) 10_564 . . . ?
O9 C17 O8 Cd2A -97.3(14) 8_666 . . . ?
O9 C17 O8 Cd2A 89.9(14) 10_564 . . 10_564 ?
O9 C17 O8 Cd2A 89.9(14) . . . . ?
O9 C17 O8 Cd2A -97.3(14) 15_445 . . 10_564 ?
O9 C17 O8 Cd2A 82.7(14) 15_445 . . . ?
O9 C17 O8 Cd2A -90.1(14) . . . 10_564 ?
O9 C17 O9 O8 -172(3) 15_445 . . 15_445 ?
O9 C17 O9 O8 0.008(3) 10_564 . . 15_445 ?
O9 C17 O9 O9 172(3) 10_564 . . 15_445 ?
Cd1A O7 C16 C15 -149.6(11) 8_666 . . . ?
Cd1A O3 C10 C9 -44(2) . . . . ?
Cd1A O3 C10 C9A 17(3) . . . . ?
Cd1A O1 C5 C6 23(3) . . . . ?
Cd1A N8 C6 C5 20(3) . . . . ?
Cd1A N8 C9 C10 -38(2) . . . . ?
Cd1A N8 C9 C9A -88(2) . . . . ?
Cd1A N8 C9 C7A 110.9(16) . . . . ?
Cd1A N8 C7 C8 -60(2) . . . . ?
Cd1A N8 C7 C7A -110(2) . . . . ?
Cd1A N8 C9A C10 53(3) . . . . ?
Cd1A N8 C9A C9 101.5(17) . . . . ?
Cd1A N8 C7A C9 -97.2(14) . . . . ?
Cd1A N8 C7A C8 24(4) . . . . ?
Cd1A N8 C7A C7 84(2) . . . . ?
Cd1A O2 C8 C7 -20(2) . . . . ?
Cd1A O2 C8 C7A 23(2) . . . . ?
Cd2A O7 C16 C15 -50.0(16) . . . . ?
Cd2A O3 C10 C9 -145.7(16) . . . . ?
Cd2A O3 C10 C9A -84(3) . . . . ?
Cd2A O6 C14 C13 -14.7(19) . . . . ?
Cd2A N4 C13 C14 -54.7(18) . . . . ?
Cd2A N4 C15 C16 -38.2(17) . . . . ?
Cd2A N4 C12 C11 12(3) . . . . ?
Cd2A N4 C12 C11A -35(3) . . . . ?
Cd2A O4 C11 C12 43(4) . . . . ?
Cd2A O4 C11 C11A 102(3) . . . . ?
Cd2A O4 C11A C12 -37(3) . . . . ?
Cd2A O4 C11A C11 -98(3) . . . . ?
C9A C10 C9 N8 -53(3) . . . . ?
C9A C10 C9 C7A -94(5) . . . . ?
C9A N8 C6 C5 -74(3) . . . . ?
C9A N8 C9 C10 50.1(19) . . . . ?
C9A N8 C9 C7A -161(2) . . . . ?
C9A N8 C7 C8 100(5) . . . . ?
C9A N8 C7 C7A 49(5) . . . . ?
C9A N8 C7A C9 18(2) . . . . ?
C9A N8 C7A C8 139(2) . . . . ?
C9A N8 C7A C7 -161.0(19) . . . . ?
C9A C9 C7A N8 -19(3) . . . . ?
C9A C9 C7A C8 -126(4) . . . . ?
C9A C9 C7A C7 -18(5) . . . . ?
C7A N8 C6 C5 160(2) . . . . ?
C7A N8 C9 C10 -149(2) . . . . ?
C7A N8 C9 C9A 161(2) . . . . ?
C7A N8 C7 C8 50.7(18) . . . . ?
C7A N8 C9A C10 -70(4) . . . . ?
C7A N8 C9A C9 -22(3) . . . . ?
C7A C9 C9A C10 140(2) . . . . ?
C7A C9 C9A N8 15(2) . . . . ?
C7A C8 C7 N8 -44(2) . . . . ?
C11A O4 C11 C12 -59.4(18) . . . . ?
C11A C12 C11 O4 56(3) . . . . ?
C4 C3 C2 C1 -179.1(18) . . . . ?
